data_7245521
loop_
_publ_author_name
'Wang, Jiao-Mei'
'Zhao, Yu'
'Yao, Chang-Sheng'
'Zhang, Kai'

_publ_section_title
;
 Stereoselective synthesis of C3-tetrasubstituted oxindoles via copper
 catalyzed asymmetric propargylation
;
_journal_issue 41
_journal_name_full 'RSC Advances'
_journal_page_first 26727
_journal_page_last 26732
_journal_paper_doi 10.1039/D2RA04603B
_journal_volume 12
_journal_year 2022
_chemical_absolute_configuration rm
_chemical_formula_moiety 'C22 H18 Br N O5'
_chemical_formula_sum 'C22 H18 Br N O5'
_chemical_formula_weight 456.28
_chemical_name_systematic zk
_space_group_crystal_system monoclinic
_space_group_IT_number 4
_space_group_name_Hall 'P 2yb'
_space_group_name_H-M_alt 'P 1 21 1'
_atom_sites_solution_hydrogens geom
_atom_sites_solution_primary dual
_audit_creation_date 2022-06-25
_audit_creation_method
;
Olex2 1.5
(compiled 2022.04.07 svn.rca3783a0 for OlexSys, GUI svn.r6498)
;
_audit_update_record
;
2022-06-26 deposited with the CCDC.	2022-09-12 downloaded from the CCDC.
;
_cell_angle_alpha 90
_cell_angle_beta 109.928(9)
_cell_angle_gamma 90
_cell_formula_units_Z 2
_cell_length_a 8.738(6)
_cell_length_b 14.001(10)
_cell_length_c 8.854(6)
_cell_measurement_reflns_used 2796
_cell_measurement_temperature 296.15
_cell_measurement_theta_max 25.431
_cell_measurement_theta_min 2.447
_cell_volume 1018.3(12)
_computing_cell_refinement 'SAINT v8.34A (Bruker, 2013)'
_computing_data_reduction 'SAINT v8.34A (Bruker, 2013)'
_computing_molecular_graphics 'Olex2 1.5 (Dolomanov et al., 2009)'
_computing_publication_material 'Olex2 1.5 (Dolomanov et al., 2009)'
_computing_structure_refinement 'SHELXL 2018/3 (Sheldrick, 2015)'
_computing_structure_solution 'SHELXT 2018/2 (Sheldrick, 2018)'
_diffrn_ambient_temperature 296.15
_diffrn_measured_fraction_theta_full 0.997
_diffrn_measured_fraction_theta_max 0.977
_diffrn_measurement_device_type 'CCD area detector'
_diffrn_radiation_type MoK\a
_diffrn_radiation_wavelength 0.71073
_diffrn_reflns_av_R_equivalents 0.0217
_diffrn_reflns_av_unetI/netI 0.0738
_diffrn_reflns_Laue_measured_fraction_full 0.997
_diffrn_reflns_Laue_measured_fraction_max 0.977
_diffrn_reflns_limit_h_max 11
_diffrn_reflns_limit_h_min -10
_diffrn_reflns_limit_k_max 17
_diffrn_reflns_limit_k_min -18
_diffrn_reflns_limit_l_max 11
_diffrn_reflns_limit_l_min -10
_diffrn_reflns_number 6231
_diffrn_reflns_point_group_measured_fraction_full 0.935
_diffrn_reflns_point_group_measured_fraction_max 0.888
_diffrn_reflns_theta_full 25.242
_diffrn_reflns_theta_max 27.878
_diffrn_reflns_theta_min 2.829
_diffrn_source_current 30.0
_diffrn_source_power 1.5
_diffrn_source_voltage 50.0
_exptl_absorpt_coefficient_mu 2.052
_exptl_absorpt_correction_T_max 0.7456
_exptl_absorpt_correction_T_min 0.4999
_exptl_absorpt_correction_type multi-scan
_exptl_absorpt_process_details
;
SADABS-2014/3 (Bruker,2014/3) was used for absorption correction.
wR2(int) was 0.1057 before and 0.0680 after correction.
The Ratio of minimum to maximum transmission is 0.6705.
The \l/2 correction factor is 0.00150.
;
_exptl_crystal_colour 'clear light colourless'
_exptl_crystal_colour_lustre clear
_exptl_crystal_colour_modifier light
_exptl_crystal_colour_primary colourless
_exptl_crystal_density_diffrn 1.488
_exptl_crystal_description block
_exptl_crystal_F_000 464
_exptl_crystal_size_max 0.2
_exptl_crystal_size_mid 0.2
_exptl_crystal_size_min 0.2
_refine_diff_density_max 0.367
_refine_diff_density_min -0.372
_refine_diff_density_rms 0.061
_refine_ls_abs_structure_details
;
 Flack x determined using 1110 quotients [(I+)-(I-)]/[(I+)+(I-)]
 (Parsons, Flack and Wagner, Acta Cryst. B69 (2013) 249-259).
;
_refine_ls_abs_structure_Flack 0.054(10)
_refine_ls_extinction_method none
_refine_ls_goodness_of_fit_ref 0.983
_refine_ls_hydrogen_treatment constr
_refine_ls_matrix_type full
_refine_ls_number_parameters 264
_refine_ls_number_reflns 4333
_refine_ls_number_restraints 18
_refine_ls_restrained_S_all 1.024
_refine_ls_R_factor_all 0.0679
_refine_ls_R_factor_gt 0.0473
_refine_ls_shift/su_max 0.001
_refine_ls_shift/su_mean 0.000
_refine_ls_structure_factor_coef Fsqd
_refine_ls_weighting_details 'w=1/[\s^2^(Fo^2^)+(0.0645P)^2^] where P=(Fo^2^+2Fc^2^)/3'
_refine_ls_weighting_scheme calc
_refine_ls_wR_factor_gt 0.1192
_refine_ls_wR_factor_ref 0.1297
_reflns_Friedel_coverage 0.748
_reflns_Friedel_fraction_full 0.867
_reflns_Friedel_fraction_max 0.792
_reflns_number_gt 3144
_reflns_number_total 4333
_reflns_threshold_expression 'I > 2\s(I)'
_cod_data_source_file d2ra04603b2.cif
_cod_data_source_block ycs20220328chen_0m
_cod_database_code 7245521
_shelx_shelxl_version_number 2018/3
_shelx_space_group_comment
;
The symmetry employed for this shelxl refinement is uniquely defined
by the following loop, which should always be used as a source of
symmetry information in preference to the above space-group names.
They are only intended as comments.
;
_shelx_estimated_absorpt_t_max 0.684
_shelx_estimated_absorpt_t_min 0.684
_olex2_refinement_description
;
1. Fixed Uiso
 At 1.2 times of:
  All C(H) groups, All C(H,H) groups
 At 1.5 times of:
  All C(H,H,H) groups
2. Restrained distances
 C21-C20
 1.54 with sigma of 0.02
 C20-C21
 1.54 with sigma of 0.02
3. Rigid bond restraints
 C20, C21
 with sigma for 1-2 distances of 0.01 and sigma for 1-3 distances of 0.02
 C1, O1
 with sigma for 1-2 distances of 0.01 and sigma for 1-3 distances of 0.02
 O4, C20
 with sigma for 1-2 distances of 0.01 and sigma for 1-3 distances of 0.02
4. Uiso/Uaniso restraints and constraints
Uanis(O4) \\sim Ueq, Uanis(C20) \\sim Ueq: with sigma of 0.01 and sigma for
terminal atoms of 0.02
5.a Ternary CH refined with riding coordinates:
 C8(H8)
5.b Secondary CH2 refined with riding coordinates:
 C1(H1A,H1B), C20(H20A,H20B)
5.c Aromatic/amide H refined with riding coordinates:
 C4(H4), C5(H5), C13(H13), C16(H16), C17(H17), C18(H18)
5.d Idealised Me refined as rotating group:
 C22(H22A,H22B,H22C), C21(H21A,H21B,H21C)
5.e :
 C10(H10)
;
_olex2_submission_special_instructions 'No special instructions were received'

loop_
_space_group_symop_operation_xyz
'x, y, z'
'-x, y+1/2, -z'

loop_
_atom_site_label
_atom_site_type_symbol
_atom_site_fract_x
_atom_site_fract_y
_atom_site_fract_z
_atom_site_U_iso_or_equiv
_atom_site_adp_type
_atom_site_occupancy
_atom_site_site_symmetry_order
_atom_site_calc_flag
_atom_site_refinement_flags_posn
_atom_site_refinement_flags_adp
_atom_site_refinement_flags_occupancy
_atom_site_disorder_assembly
_atom_site_disorder_group
Br1 Br 0.47698(8) 0.39665(7) 0.79849(7) 0.0752(3) Uani 1 1 d . . . . .
O2 O 0.3843(5) 0.3384(4) 0.1097(5) 0.0738(12) Uani 1 1 d . . . . .
O5 O 0.6138(6) 0.6109(3) 0.7139(6) 0.0706(12) Uani 1 1 d . . . . .
N1 N 0.5857(6) 0.6161(3) 0.4476(6) 0.0537(11) Uani 1 1 d . . . . .
O1 O 0.1622(5) 0.3256(4) 0.1904(7) 0.0886(16) Uani 1 1 d . U . . .
O3 O 1.0061(7) 0.5286(5) 0.8785(6) 0.0941(17) Uani 1 1 d . . . . .
C11 C 0.6599(7) 0.5920(4) 0.6038(7) 0.0517(13) Uani 1 1 d . . . . .
C2 C 0.4275(7) 0.3568(4) 0.2683(7) 0.0524(13) Uani 1 1 d . . . . .
C3 C 0.2959(6) 0.3492(4) 0.3177(8) 0.0583(14) Uani 1 1 d . . . . .
C4 C 0.5785(6) 0.3792(4) 0.3723(6) 0.0432(12) Uani 1 1 d . . . . .
H4 H 0.667079 0.382521 0.336931 0.052 Uiso 1 1 calc R U . . .
C5 C 0.3086(7) 0.3613(4) 0.4728(9) 0.0657(17) Uani 1 1 d . . . . .
H5 H 0.219611 0.353102 0.506509 0.079 Uiso 1 1 calc R U . . .
C12 C 0.6812(7) 0.5887(4) 0.3515(7) 0.0507(13) Uani 1 1 d . . . . .
C15 C 0.8220(6) 0.5438(4) 0.4482(6) 0.0473(11) Uani 1 1 d . . . . .
C7 C 0.5976(5) 0.3972(5) 0.5338(5) 0.0418(9) Uani 1 1 d . . . . .
C13 C 0.6518(10) 0.6031(5) 0.1915(8) 0.0700(19) Uani 1 1 d . . . . .
H13 H 0.559117 0.635446 0.128473 0.084 Uiso 1 1 calc R U . . .
C6 C 0.4628(6) 0.3869(5) 0.5810(6) 0.0499(12) Uani 1 1 d . . . . .
C9 C 0.8864(7) 0.3542(4) 0.6417(7) 0.0521(13) Uani 1 1 d . . . . .
C16 C 0.9331(8) 0.5122(5) 0.3830(8) 0.0628(15) Uani 1 1 d . . . . .
H16 H 1.027733 0.481533 0.446096 0.075 Uiso 1 1 calc R U . . .
C8 C 0.7646(6) 0.4257(3) 0.6474(6) 0.0471(12) Uani 1 1 d . . . . .
H8 H 0.760157 0.424913 0.756457 0.057 Uiso 1 1 calc R U . . .
C14 C 0.8102(6) 0.5303(4) 0.6130(6) 0.0490(12) Uani 1 1 d . . . . .
C17 C 0.9019(11) 0.5268(6) 0.2206(9) 0.081(2) Uani 1 1 d . . . . .
H17 H 0.978478 0.507569 0.175295 0.097 Uiso 1 1 calc R U . . .
C1 C 0.2144(9) 0.3181(6) 0.0542(10) 0.083(2) Uani 1 1 d . U . . .
H1A H 0.194089 0.254339 0.009088 0.099 Uiso 1 1 calc R U . . .
H1B H 0.156044 0.363538 -0.028046 0.099 Uiso 1 1 calc R U . . .
O4 O 1.0228(8) 0.6381(6) 0.7084(7) 0.132(3) Uani 1 1 d . U . . .
C19 C 0.9583(8) 0.5645(6) 0.7521(7) 0.0656(17) Uani 1 1 d . . . . .
C10 C 0.9741(8) 0.2926(5) 0.6376(9) 0.0690(17) Uani 1 1 d . . . . .
H10 H 1.044316 0.243395 0.634248 0.083 Uiso 1 1 calc R U . . .
C18 C 0.7619(11) 0.5687(5) 0.1260(9) 0.0743(19) Uani 1 1 d . . . . .
H18 H 0.740684 0.574053 0.016055 0.089 Uiso 1 1 calc R U . . .
C22 C 0.4216(9) 0.6499(5) 0.3828(10) 0.077(2) Uani 1 1 d . . . . .
H22A H 0.352514 0.599466 0.323673 0.115 Uiso 1 1 calc R U . . .
H22B H 0.416678 0.702840 0.312347 0.115 Uiso 1 1 calc R U . . .
H22C H 0.385633 0.670076 0.468743 0.115 Uiso 1 1 calc R U . . .
C20 C 1.1533(16) 0.7054(13) 0.8502(19) 0.153(5) Uani 1 1 d D U . . .
H20A H 1.147203 0.773325 0.827020 0.184 Uiso 1 1 calc R U . . .
H20B H 1.156280 0.692509 0.958756 0.184 Uiso 1 1 calc R U . . .
C21 C 1.2654(17) 0.6570(13) 0.8050(17) 0.169(7) Uani 1 1 d D U . . .
H21A H 1.276902 0.593459 0.848172 0.253 Uiso 1 1 calc R U . . .
H21B H 1.368248 0.689407 0.845044 0.253 Uiso 1 1 calc R U . . .
H21C H 1.230328 0.653929 0.689895 0.253 Uiso 1 1 calc R U . . .

loop_
_atom_site_aniso_label
_atom_site_aniso_U_11
_atom_site_aniso_U_22
_atom_site_aniso_U_33
_atom_site_aniso_U_23
_atom_site_aniso_U_13
_atom_site_aniso_U_12
Br1 0.0970(5) 0.0865(4) 0.0628(4) 0.0058(4) 0.0540(3) 0.0054(5)
O2 0.065(3) 0.101(3) 0.046(3) -0.001(2) 0.0066(19) -0.011(2)
O5 0.094(3) 0.064(3) 0.064(3) -0.009(2) 0.041(2) 0.007(2)
N1 0.061(3) 0.046(2) 0.052(3) -0.002(2) 0.016(2) 0.006(2)
O1 0.045(2) 0.118(4) 0.085(4) 0.004(3) 0.000(2) -0.009(3)
O3 0.100(4) 0.119(5) 0.042(3) 0.000(3) -0.003(2) -0.019(3)
C11 0.066(3) 0.044(3) 0.046(3) -0.007(2) 0.020(3) 0.001(2)
C2 0.054(3) 0.053(3) 0.045(3) 0.006(2) 0.011(2) -0.001(2)
C3 0.041(3) 0.065(3) 0.062(4) 0.011(3) 0.009(3) 0.003(2)
C4 0.045(2) 0.046(3) 0.042(2) 0.003(2) 0.0203(19) 0.001(2)
C5 0.046(3) 0.074(4) 0.087(5) 0.016(3) 0.036(3) 0.010(2)
C12 0.068(3) 0.041(3) 0.041(3) -0.004(2) 0.016(3) -0.005(2)
C15 0.057(3) 0.046(3) 0.042(3) 0.002(2) 0.021(2) -0.002(2)
C7 0.045(2) 0.040(2) 0.043(2) 0.006(3) 0.0188(18) 0.010(3)
C13 0.100(5) 0.051(3) 0.046(4) 0.008(3) 0.008(3) -0.005(3)
C6 0.057(3) 0.054(3) 0.046(3) 0.012(3) 0.028(2) 0.013(3)
C9 0.046(3) 0.060(3) 0.047(3) 0.010(2) 0.012(2) 0.004(2)
C16 0.069(4) 0.062(3) 0.067(4) -0.004(3) 0.035(3) -0.008(3)
C8 0.061(3) 0.050(3) 0.030(2) 0.0052(18) 0.016(2) 0.005(2)
C14 0.059(3) 0.051(3) 0.039(3) -0.003(2) 0.018(2) -0.003(2)
C17 0.115(6) 0.081(5) 0.071(5) -0.006(4) 0.065(5) -0.012(4)
C1 0.073(4) 0.087(5) 0.068(5) -0.012(4) -0.001(4) -0.002(4)
O4 0.132(5) 0.143(6) 0.090(5) 0.000(4) -0.003(4) -0.092(5)
C19 0.068(4) 0.089(5) 0.033(3) -0.011(3) 0.009(3) -0.015(3)
C10 0.055(3) 0.066(4) 0.080(5) 0.009(3) 0.016(3) 0.014(3)
C18 0.109(6) 0.068(4) 0.048(4) -0.002(3) 0.029(4) -0.017(4)
C22 0.075(4) 0.058(4) 0.092(5) 0.007(4) 0.022(4) 0.020(3)
C20 0.142(8) 0.163(10) 0.150(9) -0.007(8) 0.045(7) 0.007(7)
C21 0.146(11) 0.178(15) 0.132(11) -0.041(10) -0.018(8) 0.045(10)

loop_
_atom_type_symbol
_atom_type_description
_atom_type_scat_dispersion_real
_atom_type_scat_dispersion_imag
_atom_type_scat_source
C C 0.0033 0.0016 'International Tables Vol C Tables 4.2.6.8 and 6.1.1.4'
H H 0.0000 0.0000 'International Tables Vol C Tables 4.2.6.8 and 6.1.1.4'
Br Br -0.2901 2.4595 'International Tables Vol C Tables 4.2.6.8 and 6.1.1.4'
N N 0.0061 0.0033 'International Tables Vol C Tables 4.2.6.8 and 6.1.1.4'
O O 0.0106 0.0060 'International Tables Vol C Tables 4.2.6.8 and 6.1.1.4'

loop_
_geom_angle_atom_site_label_1
_geom_angle_atom_site_label_2
_geom_angle_atom_site_label_3
_geom_angle
_geom_angle_site_symmetry_1
_geom_angle_site_symmetry_3
_geom_angle_publ_flag
C2 O2 C1 106.6(5) . . ?
C11 N1 C12 111.5(5) . . ?
C11 N1 C22 123.9(6) . . ?
C22 N1 C12 123.8(5) . . ?
C3 O1 C1 106.6(5) . . ?
O5 C11 N1 126.6(6) . . ?
O5 C11 C14 126.2(5) . . ?
N1 C11 C14 107.1(5) . . ?
O2 C2 C3 110.5(5) . . ?
O2 C2 C4 127.6(6) . . ?
C4 C2 C3 121.9(6) . . ?
O1 C3 C2 109.5(6) . . ?
C5 C3 O1 128.6(6) . . ?
C5 C3 C2 121.9(5) . . ?
C2 C4 H4 120.6 . . ?
C2 C4 C7 118.7(5) . . ?
C7 C4 H4 120.6 . . ?
C3 C5 H5 121.6 . . ?
C3 C5 C6 116.9(5) . . ?
C6 C5 H5 121.6 . . ?
C15 C12 N1 109.2(5) . . ?
C13 C12 N1 129.5(6) . . ?
C13 C12 C15 121.3(6) . . ?
C12 C15 C14 108.3(5) . . ?
C16 C15 C12 119.8(6) . . ?
C16 C15 C14 131.5(5) . . ?
C4 C7 C8 118.4(4) . . ?
C6 C7 C4 118.0(5) . . ?
C6 C7 C8 123.6(4) . . ?
C12 C13 H13 120.8 . . ?
C12 C13 C18 118.5(7) . . ?
C18 C13 H13 120.8 . . ?
C5 C6 Br1 115.3(4) . . ?
C7 C6 Br1 122.1(4) . . ?
C7 C6 C5 122.4(5) . . ?
C10 C9 C8 174.9(6) . . ?
C15 C16 H16 120.8 . . ?
C15 C16 C17 118.4(7) . . ?
C17 C16 H16 120.8 . . ?
C7 C8 H8 107.3 . . ?
C7 C8 C14 111.4(4) . . ?
C9 C8 C7 110.0(4) . . ?
C9 C8 H8 107.3 . . ?
C9 C8 C14 113.1(4) . . ?
C14 C8 H8 107.3 . . ?
C11 C14 C8 105.2(4) . . ?
C15 C14 C11 102.5(4) . . ?
C15 C14 C8 114.1(4) . . ?
C15 C14 C19 115.0(5) . . ?
C19 C14 C11 109.7(5) . . ?
C19 C14 C8 109.6(5) . . ?
C16 C17 H17 119.3 . . ?
C18 C17 C16 121.5(7) . . ?
C18 C17 H17 119.3 . . ?
O2 C1 O1 106.8(5) . . ?
O2 C1 H1A 110.4 . . ?
O2 C1 H1B 110.4 . . ?
O1 C1 H1A 110.4 . . ?
O1 C1 H1B 110.4 . . ?
H1A C1 H1B 108.6 . . ?
C19 O4 C20 118.7(8) . . ?
O3 C19 C14 124.5(6) . . ?
O3 C19 O4 125.4(6) . . ?
O4 C19 C14 110.1(6) . . ?
C9 C10 H10 180.0 . . ?
C13 C18 H18 119.8 . . ?
C17 C18 C13 120.4(7) . . ?
C17 C18 H18 119.8 . . ?
N1 C22 H22A 109.5 . . ?
N1 C22 H22B 109.5 . . ?
N1 C22 H22C 109.5 . . ?
H22A C22 H22B 109.5 . . ?
H22A C22 H22C 109.5 . . ?
H22B C22 H22C 109.5 . . ?
O4 C20 H20A 114.8 . . ?
O4 C20 H20B 114.8 . . ?
H20A C20 H20B 111.9 . . ?
C21 C20 O4 82.7(11) . . ?
C21 C20 H20A 114.8 . . ?
C21 C20 H20B 114.8 . . ?
C20 C21 H21A 109.5 . . ?
C20 C21 H21B 109.5 . . ?
C20 C21 H21C 109.5 . . ?
H21A C21 H21B 109.5 . . ?
H21A C21 H21C 109.5 . . ?
H21B C21 H21C 109.5 . . ?

loop_
_geom_bond_atom_site_label_1
_geom_bond_atom_site_label_2
_geom_bond_distance
_geom_bond_site_symmetry_2
_geom_bond_publ_flag
Br1 C6 1.892(5) . ?
O2 C2 1.349(7) . ?
O2 C1 1.424(8) . ?
O5 C11 1.205(7) . ?
N1 C11 1.355(8) . ?
N1 C12 1.432(8) . ?
N1 C22 1.431(8) . ?
O1 C3 1.359(8) . ?
O1 C1 1.432(10) . ?
O3 C19 1.167(9) . ?
C11 C14 1.550(8) . ?
C2 C3 1.367(8) . ?
C2 C4 1.363(8) . ?
C3 C5 1.350(9) . ?
C4 H4 0.9300 . ?
C4 C7 1.405(7) . ?
C5 H5 0.9300 . ?
C5 C6 1.408(9) . ?
C12 C15 1.388(8) . ?
C12 C13 1.365(9) . ?
C15 C16 1.361(8) . ?
C15 C14 1.510(7) . ?
C7 C6 1.386(6) . ?
C7 C8 1.516(7) . ?
C13 H13 0.9300 . ?
C13 C18 1.369(12) . ?
C9 C8 1.474(8) . ?
C9 C10 1.162(9) . ?
C16 H16 0.9300 . ?
C16 C17 1.385(10) . ?
C8 H8 0.9800 . ?
C8 C14 1.575(7) . ?
C14 C19 1.528(8) . ?
C17 H17 0.9300 . ?
C17 C18 1.357(12) . ?
C1 H1A 0.9700 . ?
C1 H1B 0.9700 . ?
O4 C19 1.295(10) . ?
O4 C20 1.670(16) . ?
C10 H10 0.9300 . ?
C18 H18 0.9300 . ?
C22 H22A 0.9600 . ?
C22 H22B 0.9600 . ?
C22 H22C 0.9600 . ?
C20 H20A 0.9700 . ?
C20 H20B 0.9700 . ?
C20 C21 1.359(13) . ?
C21 H21A 0.9600 . ?
C21 H21B 0.9600 . ?
C21 H21C 0.9600 . ?

loop_
_geom_torsion_atom_site_label_1
_geom_torsion_atom_site_label_2
_geom_torsion_atom_site_label_3
_geom_torsion_atom_site_label_4
_geom_torsion
_geom_torsion_site_symmetry_1
_geom_torsion_site_symmetry_2
_geom_torsion_site_symmetry_3
_geom_torsion_site_symmetry_4
_geom_torsion_publ_flag
O2 C2 C3 O1 -0.2(7) . . . . ?
O2 C2 C3 C5 177.8(6) . . . . ?
O2 C2 C4 C7 179.2(6) . . . . ?
O5 C11 C14 C15 -171.8(5) . . . . ?
O5 C11 C14 C8 68.6(7) . . . . ?
O5 C11 C14 C19 -49.2(7) . . . . ?
N1 C11 C14 C15 11.4(5) . . . . ?
N1 C11 C14 C8 -108.2(5) . . . . ?
N1 C11 C14 C19 134.0(5) . . . . ?
N1 C12 C15 C16 -179.3(5) . . . . ?
N1 C12 C15 C14 6.9(6) . . . . ?
N1 C12 C13 C18 -179.2(6) . . . . ?
O1 C3 C5 C6 -179.3(6) . . . . ?
C11 N1 C12 C15 0.9(6) . . . . ?
C11 N1 C12 C13 -177.6(6) . . . . ?
C11 C14 C19 O3 98.8(9) . . . . ?
C11 C14 C19 O4 -81.7(7) . . . . ?
C2 O2 C1 O1 -0.2(8) . . . . ?
C2 C3 C5 C6 3.0(9) . . . . ?
C2 C4 C7 C6 3.0(9) . . . . ?
C2 C4 C7 C8 -177.8(5) . . . . ?
C3 O1 C1 O2 0.1(8) . . . . ?
C3 C2 C4 C7 -1.6(9) . . . . ?
C3 C5 C6 Br1 -176.9(4) . . . . ?
C3 C5 C6 C7 -1.5(10) . . . . ?
C4 C2 C3 O1 -179.5(6) . . . . ?
C4 C2 C3 C5 -1.5(9) . . . . ?
C4 C7 C6 Br1 173.6(5) . . . . ?
C4 C7 C6 C5 -1.4(10) . . . . ?
C4 C7 C8 C9 -54.3(7) . . . . ?
C4 C7 C8 C14 71.9(7) . . . . ?
C12 N1 C11 O5 175.2(5) . . . . ?
C12 N1 C11 C14 -8.0(6) . . . . ?
C12 C15 C16 C17 0.5(9) . . . . ?
C12 C15 C14 C11 -11.0(5) . . . . ?
C12 C15 C14 C8 102.2(5) . . . . ?
C12 C15 C14 C19 -129.9(5) . . . . ?
C12 C13 C18 C17 -4.2(10) . . . . ?
C15 C12 C13 C18 2.5(9) . . . . ?
C15 C16 C17 C18 -2.2(11) . . . . ?
C15 C14 C19 O3 -146.4(7) . . . . ?
C15 C14 C19 O4 33.2(8) . . . . ?
C7 C8 C14 C11 48.8(5) . . . . ?
C7 C8 C14 C15 -62.7(6) . . . . ?
C7 C8 C14 C19 166.8(5) . . . . ?
C13 C12 C15 C16 -0.7(8) . . . . ?
C13 C12 C15 C14 -174.5(5) . . . . ?
C6 C7 C8 C9 124.9(6) . . . . ?
C6 C7 C8 C14 -108.8(7) . . . . ?
C9 C8 C14 C11 173.3(4) . . . . ?
C9 C8 C14 C15 61.8(6) . . . . ?
C9 C8 C14 C19 -68.7(6) . . . . ?
C16 C15 C14 C11 176.2(6) . . . . ?
C16 C15 C14 C8 -70.6(7) . . . . ?
C16 C15 C14 C19 57.3(8) . . . . ?
C16 C17 C18 C13 4.1(11) . . . . ?
C8 C7 C6 Br1 -5.6(9) . . . . ?
C8 C7 C6 C5 179.4(6) . . . . ?
C8 C14 C19 O3 -16.3(9) . . . . ?
C8 C14 C19 O4 163.2(6) . . . . ?
C14 C15 C16 C17 172.6(6) . . . . ?
C1 O2 C2 C3 0.3(7) . . . . ?
C1 O2 C2 C4 179.6(6) . . . . ?
C1 O1 C3 C2 0.0(7) . . . . ?
C1 O1 C3 C5 -177.8(7) . . . . ?
C19 O4 C20 C21 102.1(12) . . . . ?
C22 N1 C11 O5 -14.5(9) . . . . ?
C22 N1 C11 C14 162.3(5) . . . . ?
C22 N1 C12 C15 -169.5(5) . . . . ?
C22 N1 C12 C13 12.1(9) . . . . ?
C20 O4 C19 O3 -16.5(14) . . . . ?
C20 O4 C19 C14 163.9(8) . . . . ?
